data_4519511
loop_
_publ_author_name
'Aaron Gabriel Numez Avila'
'Thierry Maris'
'James D. Wuest'

_publ_contact_author_id_orcid 0000-0001-9731-4046
_publ_section_title
;
 A Workplan for Using Heteroseeded Crystallizations to Produce New
 Polymorphs, as Illustrated by a Study of Cinnamic Acids
;
_journal_name_full 'Crystal Growth & Design'
_journal_page_first 6370
_journal_page_last 6381
_journal_paper_doi 10.1021/acs.cgd.5c00774
_journal_volume 25
_journal_year 2025
_chemical_formula_moiety 'C9 H7 Br O2'
_chemical_formula_sum 'C9 H7 Br O2'
_chemical_formula_weight 227.06
_chemical_name_common '4-bromocinnamic acid'
_chemical_name_systematic ' 3-(4-bromophenyl)prop-2-enoic acid'
_space_group_crystal_system triclinic
_space_group_IT_number 2
_space_group_name_Hall '-P 1'
_space_group_name_H-M_alt 'P -1'
_atom_sites_solution_hydrogens geom
_atom_sites_solution_primary dual
_audit_contact_author_email thierry.maris@umontreal.ca
_audit_contact_author_name 'Thierry Maris'
_audit_contact_author_phone '+1 514 340 4711 2579'
_audit_creation_date 2022-01-18
_cell_angle_alpha 103.086(1)
_cell_angle_beta 93.763(1)
_cell_angle_gamma 100.454(1)
_cell_formula_units_Z 2
_cell_length_a 3.8274(1)
_cell_length_b 7.5328(2)
_cell_length_c 14.9381(4)
_cell_measurement_reflns_used 8138
_cell_measurement_temperature 100
_cell_measurement_theta_max 70.088
_cell_measurement_theta_min 3.056
_cell_volume 409.965(19)
_computing_cell_refinement
;
SAINT (2020) V8.40B; Integration Software for Single Crystal Data.
Bruker AXS Inc., Madison, WI 53719-1173.
;
_computing_data_collection
;
APEX 3 (2019) Bruker AXS Inc., Madison, WI 53719-1173.
;
_computing_data_reduction
;
SAINT (2020) V8.40B; Integration Software for Single Crystal Data.
Bruker AXS Inc., Madison, WI 53719-1173.
;
_computing_molecular_graphics 'Olex2 1.3 (Dolomanov et al., 2009)'
_computing_publication_material 'Olex2 1.3 (Dolomanov et al., 2009)'
_computing_structure_refinement 'XL  (Sheldrick, 2008)'
_computing_structure_solution 'SHELXT 2018/2 (Sheldrick, 2018)'
_diffrn_ambient_temperature 100
_diffrn_detector 'CCD area detector'
_diffrn_detector_area_resol_mean 8.3
_diffrn_detector_type 'Bruker APEX2 CCD'
_diffrn_measured_fraction_theta_full 0.970
_diffrn_measured_fraction_theta_max 0.970
_diffrn_measurement_device 'three-circle diffractometer'
_diffrn_measurement_device_type 'Bruker Smart APEX'
_diffrn_measurement_method '\w scans'
_diffrn_measurement_specimen_support 'nylon loop'
_diffrn_radiation_collimation 'Focusing mirrors'
_diffrn_radiation_monochromator 'Quazar MX Mirror Optics'
_diffrn_radiation_probe x-ray
_diffrn_radiation_type 'Cu K\a'
_diffrn_radiation_wavelength 1.54178
_diffrn_reflns_av_R_equivalents 0.0207
_diffrn_reflns_av_unetI/netI 0.0111
_diffrn_reflns_Laue_measured_fraction_full 0.970
_diffrn_reflns_Laue_measured_fraction_max 0.970
_diffrn_reflns_limit_h_max 4
_diffrn_reflns_limit_h_min -3
_diffrn_reflns_limit_k_max 9
_diffrn_reflns_limit_k_min -9
_diffrn_reflns_limit_l_max 18
_diffrn_reflns_limit_l_min -18
_diffrn_reflns_number 10576
_diffrn_reflns_point_group_measured_fraction_full 0.970
_diffrn_reflns_point_group_measured_fraction_max 0.970
_diffrn_reflns_theta_full 67.679
_diffrn_reflns_theta_max 70.080
_diffrn_reflns_theta_min 3.056
_diffrn_source 'Microfocus Source'
_diffrn_source_current 0.43
_diffrn_source_power 0.0106941
_diffrn_source_target Cu
_diffrn_source_type 'Incoatec I\mS High Brilliance Microsource'
_diffrn_source_voltage 24.87
_exptl_absorpt_coefficient_mu 6.450
_exptl_absorpt_correction_T_max 0.2750
_exptl_absorpt_correction_T_min 0.1022
_exptl_absorpt_correction_type multi-scan
_exptl_absorpt_process_details
;
SADABS-2016/2 (Bruker,2016/2) was used for absorption correction.
wR2(int) was 0.1363 before and 0.0316 after correction.
The Ratio of minimum to maximum transmission is 0.3716.
The \l/2 correction factor is Not present.
;
_exptl_crystal_colour 'clear light colourless'
_exptl_crystal_colour_lustre clear
_exptl_crystal_colour_modifier light
_exptl_crystal_colour_primary colourless
_exptl_crystal_density_diffrn 1.839
_exptl_crystal_description needle
_exptl_crystal_F_000 224
_exptl_crystal_size_max 0.33
_exptl_crystal_size_mid 0.08
_exptl_crystal_size_min 0.03
_refine_diff_density_max 0.825
_refine_diff_density_min -0.607
_refine_diff_density_rms 0.156
_refine_ls_extinction_coef .
_refine_ls_extinction_method none
_refine_ls_goodness_of_fit_ref 1.178
_refine_ls_hydrogen_treatment constr
_refine_ls_matrix_type full
_refine_ls_number_parameters 109
_refine_ls_number_reflns 1516
_refine_ls_number_restraints 0
_refine_ls_restrained_S_all 1.178
_refine_ls_R_factor_all 0.0420
_refine_ls_R_factor_gt 0.0420
_refine_ls_shift/su_max 0.001
_refine_ls_shift/su_mean 0.000
_refine_ls_structure_factor_coef Fsqd
_refine_ls_weighting_details 'w=1/[\s^2^(Fo^2^)+(0.0675P)^2^+1.7092P] where P=(Fo^2^+2Fc^2^)/3'
_refine_ls_weighting_scheme calc
_refine_ls_wR_factor_gt 0.1252
_refine_ls_wR_factor_ref 0.1252
_reflns_Friedel_coverage 0.000
_reflns_Friedel_fraction_full .
_reflns_Friedel_fraction_max .
_reflns_number_gt 1515
_reflns_number_total 1516
_reflns_threshold_expression 'I > 2\s(I)'
_cod_data_source_file 03-4BrCA-jw24094-P-1.cif
_cod_data_source_block jw24094
_cod_database_code 4519511

loop_
_space_group_symop_id
_space_group_symop_operation_xyz
1 'x, y, z'
2 '-x, -y, -z'

loop_
_atom_site_label
_atom_site_type_symbol
_atom_site_fract_x
_atom_site_fract_y
_atom_site_fract_z
_atom_site_U_iso_or_equiv
_atom_site_adp_type
_atom_site_occupancy
_atom_site_site_symmetry_order
_atom_site_calc_flag
_atom_site_refinement_flags_posn
_atom_site_refinement_flags_adp
_atom_site_refinement_flags_occupancy
_atom_site_disorder_assembly
_atom_site_disorder_group
Br1 Br 0.11578(13) 0.12874(7) 0.91814(3) 0.0269(2) Uani 1 1 d . . . . .
O1 O 0.8055(9) 0.9701(4) 0.5997(2) 0.0190(7) Uani 1 1 d . . . . .
H1 H 0.871680 1.043352 0.566421 0.029 Uiso 0.5 1 calc R U P A 2
C1 C 0.8649(11) 0.8072(6) 0.5625(3) 0.0140(8) Uani 1 1 d . . . . .
O2 O 1.0006(9) 0.7699(4) 0.4881(2) 0.0184(6) Uani 1 1 d . . . . .
H2 H 1.044501 0.865648 0.467578 0.028 Uiso 0.5 1 calc R U P B 1
C2 C 0.7662(11) 0.6590(6) 0.6111(3) 0.0147(8) Uani 1 1 d . . . . .
H2A H 0.793575 0.536512 0.583220 0.018 Uiso 1 1 calc R U . . .
C3 C 0.6391(11) 0.6912(6) 0.6932(3) 0.0134(8) Uani 1 1 d . . . . .
H3 H 0.620286 0.815826 0.719500 0.016 Uiso 1 1 calc R U . . .
C4 C 0.5259(11) 0.5550(6) 0.7470(3) 0.0123(8) Uani 1 1 d . . . . .
C5 C 0.4104(11) 0.6151(6) 0.8336(3) 0.0142(8) Uani 1 1 d . . . . .
H5 H 0.411597 0.743488 0.856821 0.017 Uiso 1 1 calc R U . . .
C6 C 0.2946(11) 0.4907(6) 0.8859(3) 0.0151(8) Uani 1 1 d . . . . .
H6 H 0.218318 0.532980 0.944880 0.018 Uiso 1 1 calc R U . . .
C7 C 0.2915(11) 0.3033(6) 0.8512(3) 0.0134(8) Uani 1 1 d . . . . .
C8 C 0.4077(11) 0.2399(6) 0.7655(3) 0.0155(8) Uani 1 1 d . . . . .
H8 H 0.406985 0.111356 0.742723 0.019 Uiso 1 1 calc R U . . .
C9 C 0.5238(11) 0.3651(6) 0.7140(3) 0.0137(8) Uani 1 1 d . . . . .
H9 H 0.603321 0.322243 0.655577 0.016 Uiso 1 1 calc R U . . .

loop_
_atom_site_aniso_label
_atom_site_aniso_U_11
_atom_site_aniso_U_22
_atom_site_aniso_U_33
_atom_site_aniso_U_23
_atom_site_aniso_U_13
_atom_site_aniso_U_12
Br1 0.0291(4) 0.0263(3) 0.0283(3) 0.0130(2) 0.0062(2) 0.0042(2)
O1 0.0294(18) 0.0123(14) 0.0176(14) 0.0054(11) 0.0076(12) 0.0060(12)
C1 0.014(2) 0.0129(19) 0.0144(18) 0.0039(15) -0.0009(15) 0.0016(15)
O2 0.0294(18) 0.0151(14) 0.0129(14) 0.0059(11) 0.0079(12) 0.0055(12)
C2 0.020(2) 0.0115(18) 0.0133(18) 0.0053(15) 0.0023(15) 0.0013(15)
C3 0.015(2) 0.0120(18) 0.0136(18) 0.0037(15) 0.0001(15) 0.0032(15)
C4 0.011(2) 0.0149(19) 0.0129(18) 0.0062(15) 0.0000(14) 0.0032(14)
C5 0.017(2) 0.0127(19) 0.0134(19) 0.0032(15) 0.0010(15) 0.0045(15)
C6 0.017(2) 0.016(2) 0.0135(18) 0.0043(15) 0.0042(15) 0.0044(16)
C7 0.013(2) 0.0146(19) 0.0150(19) 0.0087(15) 0.0014(15) 0.0015(15)
C8 0.016(2) 0.0143(19) 0.0159(19) 0.0034(15) 0.0009(15) 0.0038(15)
C9 0.016(2) 0.0153(19) 0.0105(18) 0.0040(15) 0.0004(15) 0.0051(15)

loop_
_atom_type_symbol
_atom_type_description
_atom_type_scat_dispersion_real
_atom_type_scat_dispersion_imag
_atom_type_scat_source
C C 0.0181 0.0091 'International Tables Vol C Tables 4.2.6.8 and 6.1.1.4'
H H 0.0000 0.0000 'International Tables Vol C Tables 4.2.6.8 and 6.1.1.4'
Br Br -0.6763 1.2805 'International Tables Vol C Tables 4.2.6.8 and 6.1.1.4'
O O 0.0492 0.0322 'International Tables Vol C Tables 4.2.6.8 and 6.1.1.4'

loop_
_geom_angle_atom_site_label_1
_geom_angle_atom_site_label_2
_geom_angle_atom_site_label_3
_geom_angle
_geom_angle_site_symmetry_1
_geom_angle_site_symmetry_3
C1 O1 H1 109.5 . .
O1 C1 C2 117.5(4) . .
O2 C1 O1 123.6(4) . .
O2 C1 C2 118.9(4) . .
C1 O2 H2 109.5 . .
C1 C2 H2A 119.0 . .
C3 C2 C1 122.1(4) . .
C3 C2 H2A 119.0 . .
C2 C3 H3 116.5 . .
C2 C3 C4 127.0(4) . .
C4 C3 H3 116.5 . .
C5 C4 C3 119.2(4) . .
C5 C4 C9 118.6(4) . .
C9 C4 C3 122.2(4) . .
C4 C5 H5 119.5 . .
C6 C5 C4 121.1(4) . .
C6 C5 H5 119.4 . .
C5 C6 H6 120.5 . .
C5 C6 C7 119.1(4) . .
C7 C6 H6 120.5 . .
C6 C7 Br1 120.2(3) . .
C6 C7 C8 121.0(4) . .
C8 C7 Br1 118.7(3) . .
C7 C8 H8 120.3 . .
C9 C8 C7 119.4(4) . .
C9 C8 H8 120.3 . .
C4 C9 H9 119.6 . .
C8 C9 C4 120.8(4) . .
C8 C9 H9 119.6 . .

loop_
_geom_bond_atom_site_label_1
_geom_bond_atom_site_label_2
_geom_bond_distance
_geom_bond_site_symmetry_2
Br1 C7 1.883(4) .
O1 H1 0.8400 .
O1 C1 1.294(5) .
C1 O2 1.254(5) .
C1 C2 1.472(6) .
O2 H2 0.8400 .
C2 H2A 0.9500 .
C2 C3 1.336(6) .
C3 H3 0.9500 .
C3 C4 1.464(6) .
C4 C5 1.399(6) .
C4 C9 1.401(6) .
C5 H5 0.9500 .
C5 C6 1.383(6) .
C6 H6 0.9500 .
C6 C7 1.386(6) .
C7 C8 1.393(6) .
C8 H8 0.9500 .
C8 C9 1.378(6) .
C9 H9 0.9500 .

loop_
_geom_hbond_atom_site_label_D
_geom_hbond_atom_site_label_H
_geom_hbond_atom_site_label_A
_geom_hbond_distance_DH
_geom_hbond_distance_HA
_geom_hbond_distance_DA
_geom_hbond_angle_DHA
_geom_hbond_site_symmetry_A
_geom_hbond_publ_flag
O1 H1 O2 0.84 1.79 2.621(4) 170.1 2_776 yes
O2 H2 O1 0.84 1.80 2.621(4) 164.2 2_776 yes

loop_
_geom_torsion_atom_site_label_1
_geom_torsion_atom_site_label_2
_geom_torsion_atom_site_label_3
_geom_torsion_atom_site_label_4
_geom_torsion
_geom_torsion_site_symmetry_1
_geom_torsion_site_symmetry_2
_geom_torsion_site_symmetry_3
_geom_torsion_site_symmetry_4
Br1 C7 C8 C9 177.5(3) . . . .
O1 C1 C2 C3 -3.9(6) . . . .
C1 C2 C3 C4 178.7(4) . . . .
O2 C1 C2 C3 176.2(4) . . . .
C2 C3 C4 C5 177.8(4) . . . .
C2 C3 C4 C9 -3.2(7) . . . .
C3 C4 C5 C6 178.7(4) . . . .
C3 C4 C9 C8 -178.5(4) . . . .
C4 C5 C6 C7 -0.5(6) . . . .
C5 C4 C9 C8 0.5(6) . . . .
C5 C6 C7 Br1 -177.2(3) . . . .
C5 C6 C7 C8 1.0(6) . . . .
C6 C7 C8 C9 -0.8(6) . . . .
C7 C8 C9 C4 0.0(6) . . . .
C9 C4 C5 C6 -0.3(6) . . . .

_cod_database_fobs_code 4519511
